data_7224839
loop_
_publ_author_name
'HALDAR, DEBASISH'
'Pramanik, Apurba'
'Paikar, Arpita'
'Das, Tanmay'
'Maji, Krishnendu'

_publ_section_title
;
 Self-assembled peptide microspheres for sustainable release of
 sulfamethoxazole
;
_journal_name_full 'RSC Adv.'
_journal_paper_doi 10.1039/C6RA07095G
_journal_year 2016
_chemical_absolute_configuration syn
_chemical_formula_sum 'C23 H35 N3 O6'
_chemical_formula_weight 449.54
_chemical_name_systematic
; 
 ? 
;
_space_group_IT_number 19
_symmetry_cell_setting orthorhombic
_symmetry_space_group_name_Hall 'P 2ac 2ab'
_symmetry_space_group_name_H-M 'P 21 21 21'
_atom_sites_solution_hydrogens geom
_atom_sites_solution_primary direct
_atom_sites_solution_secondary difmap
_audit_creation_method SHELXL-97
_audit_update_record
;
2016-01-14 deposited with the CCDC.
2016-04-04 downloaded from the CCDC.
;
_cell_angle_alpha 90.00
_cell_angle_beta 90.00
_cell_angle_gamma 90.00
_cell_formula_units_Z 4
_cell_length_a 9.152(3)
_cell_length_b 9.804(4)
_cell_length_c 27.360(10)
_cell_measurement_reflns_used 3665
_cell_measurement_temperature 296(2)
_cell_measurement_theta_max 22.34
_cell_measurement_theta_min 2.56
_cell_volume 2454.9(16)
_computing_cell_refinement 'Bruker SAINT'
_computing_data_collection 'Bruker APEX2'
_computing_data_reduction 'Bruker SAINT'
_computing_molecular_graphics 'Bruker SHELXTL'
_computing_publication_material 'Bruker SHELXTL'
_computing_structure_refinement 'SHELXL-97 (Sheldrick, 2008)'
_computing_structure_solution 'SHELXS-97 (Sheldrick, 2008)'
_diffrn_ambient_temperature 296(2)
_diffrn_measured_fraction_theta_full 0.987
_diffrn_measured_fraction_theta_max 0.987
_diffrn_measurement_device_type 'Bruker APEX-II CCD'
_diffrn_measurement_method '\f and \w scans'
_diffrn_radiation_monochromator graphite
_diffrn_radiation_source 'fine-focus sealed tube'
_diffrn_radiation_type MoK\a
_diffrn_radiation_wavelength 0.71073
_diffrn_reflns_av_R_equivalents 0.0558
_diffrn_reflns_av_sigmaI/netI 0.0532
_diffrn_reflns_limit_h_max 11
_diffrn_reflns_limit_h_min -11
_diffrn_reflns_limit_k_max 12
_diffrn_reflns_limit_k_min -10
_diffrn_reflns_limit_l_max 34
_diffrn_reflns_limit_l_min -33
_diffrn_reflns_number 18114
_diffrn_reflns_theta_full 26.54
_diffrn_reflns_theta_max 26.54
_diffrn_reflns_theta_min 2.21
_exptl_absorpt_coefficient_mu 0.088
_exptl_absorpt_correction_T_max 0.989
_exptl_absorpt_correction_T_min 0.978
_exptl_absorpt_correction_type multi-scan
_exptl_absorpt_process_details '(SADABS; Bruker, 2008)'
_exptl_crystal_colour colourless
_exptl_crystal_density_diffrn 1.216
_exptl_crystal_density_method 'not measured'
_exptl_crystal_description needle
_exptl_crystal_F_000 968
_exptl_crystal_size_max 0.425
_exptl_crystal_size_mid 0.214
_exptl_crystal_size_min 0.124
_refine_diff_density_max 0.239
_refine_diff_density_min -0.311
_refine_diff_density_rms 0.085
_refine_ls_abs_structure_details 'Flack H D (1983), Acta Cryst. A39, 876-881'
_refine_ls_abs_structure_Flack 0.002(12)
_refine_ls_extinction_method none
_refine_ls_goodness_of_fit_ref 1.040
_refine_ls_hydrogen_treatment constr
_refine_ls_matrix_type full
_refine_ls_number_parameters 295
_refine_ls_number_reflns 5001
_refine_ls_number_restraints 0
_refine_ls_restrained_S_all 1.040
_refine_ls_R_factor_all 0.0773
_refine_ls_R_factor_gt 0.0534
_refine_ls_shift/su_max 0.000
_refine_ls_shift/su_mean 0.000
_refine_ls_structure_factor_coef Fsqd
_refine_ls_weighting_details 'calc w=1/[\s^2^(Fo^2^)+(0.0642P)^2^+0.0000P] where P=(Fo^2^+2Fc^2^)/3'
_refine_ls_weighting_scheme calc
_refine_ls_wR_factor_gt 0.1126
_refine_ls_wR_factor_ref 0.1232
_reflns_number_gt 3705
_reflns_number_total 5001
_reflns_threshold_expression >2sigma(I)
_cod_data_source_file c6ra07095g2.cif
_cod_data_source_block ap1
_cod_depositor_comments
;
The following automatic conversions were performed:

'_symmetry_cell_setting' value 'Orthorhombic' changed to
'orthorhombic' according to
/usr/data/users/saulius/crontab/automatic-downloads/rss-feeds/RSC/lib/dictionaries/cif_core.dic
dictionary named 'cif_core.dic' version 2.4.2 from 2011-04-26.

Automatic conversion script
Id: cif_fix_values 4268 2015-11-12 08:31:59Z antanas 
;
_cod_original_cell_volume 2454.8(16)
_cod_original_sg_symbol_H-M 'P2(1)2(1)2(1) '
_cod_database_code 7224839

loop_
_symmetry_equiv_pos_as_xyz
'x, y, z'
'x+1/2, -y+1/2, -z'
'-x, y+1/2, -z+1/2'
'-x+1/2, -y, z+1/2'

loop_
_atom_site_label
_atom_site_type_symbol
_atom_site_fract_x
_atom_site_fract_y
_atom_site_fract_z
_atom_site_U_iso_or_equiv
_atom_site_adp_type
_atom_site_occupancy
_atom_site_symmetry_multiplicity
_atom_site_calc_flag
_atom_site_refinement_flags
O6 O 1.0556(2) 0.2463(2) 0.08547(7) 0.0760(6) Uani 1 1 d .
O1 O 0.23222(15) 0.6605(2) 0.12460(5) 0.0459(4) Uani 1 1 d .
O2 O 0.44679(16) 0.58305(18) 0.15623(5) 0.0471(4) Uani 1 1 d .
O3 O 0.50836(16) 0.80364(17) 0.23831(6) 0.0432(4) Uani 1 1 d .
O4 O 0.94647(18) 0.7163(2) 0.22116(6) 0.0691(6) Uani 1 1 d .
O5 O 0.8982(3) 0.3336(3) 0.03277(7) 0.0871(7) Uani 1 1 d .
N2 N 0.59431(17) 0.59960(19) 0.26401(6) 0.0328(4) Uani 1 1 d .
H19 H 0.5700 0.5165 0.2700 0.039 Uiso 1 1 calc R
N3 N 0.75516(19) 0.6277(2) 0.18076(6) 0.0447(5) Uani 1 1 d .
H26 H 0.6754 0.5819 0.1835 0.054 Uiso 1 1 calc R
N1 N 0.25998(18) 0.6508(2) 0.20437(6) 0.0382(5) Uani 1 1 d .
H10 H 0.1725 0.6827 0.2050 0.046 Uiso 1 1 calc R
C11 C 0.3887(4) 0.5854(4) 0.43574(10) 0.0703(9) Uani 1 1 d .
H16 H 0.4174 0.5638 0.4674 0.084 Uiso 1 1 calc R
C12 C 0.4494(3) 0.6941(4) 0.41236(10) 0.0664(8) Uani 1 1 d .
H17 H 0.5216 0.7452 0.4277 0.080 Uiso 1 1 calc R
C13 C 0.4035(3) 0.7288(3) 0.36544(8) 0.0511(7) Uani 1 1 d .
H18 H 0.4430 0.8047 0.3499 0.061 Uiso 1 1 calc R
C8 C 0.2999(2) 0.6512(3) 0.34198(7) 0.0407(6) Uani 1 1 d .
C7 C 0.2468(2) 0.6882(3) 0.29155(7) 0.0448(6) Uani 1 1 d .
H13 H 0.2503 0.7865 0.2879 0.054 Uiso 1 1 calc R
H12 H 0.1456 0.6602 0.2884 0.054 Uiso 1 1 calc R
C6 C 0.3355(2) 0.6230(2) 0.25037(7) 0.0331(5) Uani 1 1 d .
H11 H 0.3419 0.5242 0.2556 0.040 Uiso 1 1 calc R
C14 C 0.4883(2) 0.6844(2) 0.24976(7) 0.0328(5) Uani 1 1 d .
C17 C 0.7493(2) 0.6362(3) 0.27041(8) 0.0376(5) Uani 1 1 d .
C18 C 0.8245(2) 0.6649(3) 0.22131(8) 0.0430(6) Uani 1 1 d .
C19 C 0.8074(3) 0.6603(3) 0.13202(8) 0.0538(7) Uani 1 1 d .
H28 H 0.9053 0.6977 0.1345 0.065 Uiso 1 1 calc R
H27 H 0.7450 0.7303 0.1181 0.065 Uiso 1 1 calc R
C20 C 0.8105(3) 0.5404(3) 0.09809(8) 0.0520(7) Uani 1 1 d .
H30 H 0.8297 0.5725 0.0652 0.062 Uiso 1 1 calc R
H29 H 0.7150 0.4974 0.0981 0.062 Uiso 1 1 calc R
C21 C 0.9237(3) 0.4359(3) 0.11160(8) 0.0482(6) Uani 1 1 d .
H32 H 1.0139 0.4825 0.1198 0.058 Uiso 1 1 calc R
H31 H 0.8911 0.3875 0.1406 0.058 Uiso 1 1 calc R
C22 C 0.9540(3) 0.3349(3) 0.07234(9) 0.0535(7) Uani 1 1 d .
C23 C 1.0993(5) 0.1478(4) 0.04984(13) 0.0998(13) Uani 1 1 d .
H33 H 1.0142 0.1059 0.0359 0.150 Uiso 1 1 calc R
H35 H 1.1586 0.0793 0.0652 0.150 Uiso 1 1 calc R
H34 H 1.1545 0.1921 0.0246 0.150 Uiso 1 1 calc R
C2 C 0.1526(3) 0.7216(4) 0.04745(10) 0.0763(10) Uani 1 1 d .
H4 H 0.0838 0.6478 0.0462 0.114 Uiso 1 1 calc R
H5 H 0.1789 0.7480 0.0148 0.114 Uiso 1 1 calc R
H6 H 0.1092 0.7979 0.0640 0.114 Uiso 1 1 calc R
C4 C 0.2878(3) 0.6763(3) 0.07477(8) 0.0529(7) Uani 1 1 d .
C5 C 0.3243(2) 0.6275(2) 0.16158(7) 0.0361(5) Uani 1 1 d .
C10 C 0.2875(4) 0.5096(3) 0.41311(9) 0.0707(9) Uani 1 1 d .
H15 H 0.2472 0.4348 0.4291 0.085 Uiso 1 1 calc R
C9 C 0.2421(3) 0.5411(3) 0.36615(8) 0.0569(7) Uani 1 1 d .
H14 H 0.1719 0.4873 0.3509 0.068 Uiso 1 1 calc R
C15 C 0.7674(3) 0.7576(3) 0.30396(9) 0.0552(7) Uani 1 1 d .
H20 H 0.7125 0.8332 0.2914 0.083 Uiso 1 1 calc R
H22 H 0.8689 0.7819 0.3058 0.083 Uiso 1 1 calc R
H21 H 0.7324 0.7346 0.3360 0.083 Uiso 1 1 calc R
C16 C 0.8244(3) 0.5126(3) 0.29301(10) 0.0585(7) Uani 1 1 d .
H25 H 0.7786 0.4910 0.3236 0.088 Uiso 1 1 calc R
H24 H 0.9257 0.5329 0.2984 0.088 Uiso 1 1 calc R
H23 H 0.8160 0.4362 0.2713 0.088 Uiso 1 1 calc R
C1 C 0.3439(4) 0.5433(4) 0.05542(10) 0.0896(12) Uani 1 1 d .
H1 H 0.4246 0.5132 0.0751 0.134 Uiso 1 1 calc R
H3 H 0.3756 0.5551 0.0222 0.134 Uiso 1 1 calc R
H2 H 0.2674 0.4764 0.0566 0.134 Uiso 1 1 calc R
C3 C 0.4018(4) 0.7876(5) 0.07461(12) 0.0942(13) Uani 1 1 d .
H8 H 0.3606 0.8697 0.0879 0.141 Uiso 1 1 calc R
H7 H 0.4336 0.8040 0.0417 0.141 Uiso 1 1 calc R
H9 H 0.4837 0.7598 0.0942 0.141 Uiso 1 1 calc R

loop_
_atom_site_aniso_label
_atom_site_aniso_U_11
_atom_site_aniso_U_22
_atom_site_aniso_U_33
_atom_site_aniso_U_23
_atom_site_aniso_U_13
_atom_site_aniso_U_12
O6 0.0849(14) 0.0720(15) 0.0710(12) -0.0147(11) -0.0131(11) 0.0145(12)
O1 0.0334(8) 0.0718(13) 0.0324(7) 0.0046(8) -0.0026(6) -0.0015(8)
O2 0.0339(8) 0.0656(12) 0.0417(8) -0.0075(8) -0.0019(7) 0.0046(8)
O3 0.0404(9) 0.0316(10) 0.0575(10) 0.0028(7) -0.0051(7) -0.0024(7)
O4 0.0335(9) 0.1028(18) 0.0711(12) 0.0008(11) 0.0018(8) -0.0208(10)
O5 0.0910(16) 0.123(2) 0.0475(11) -0.0148(12) -0.0074(10) 0.0171(15)
N2 0.0267(8) 0.0326(11) 0.0391(9) 0.0006(8) -0.0024(7) -0.0013(8)
N3 0.0304(9) 0.0566(14) 0.0471(10) -0.0024(9) 0.0051(8) -0.0089(10)
N1 0.0254(9) 0.0560(13) 0.0332(9) -0.0008(9) -0.0036(7) 0.0065(9)
C11 0.104(2) 0.067(2) 0.0399(14) -0.0041(15) -0.0135(15) 0.020(2)
C12 0.0674(18) 0.078(2) 0.0534(15) -0.0207(16) -0.0184(13) 0.0081(17)
C13 0.0496(14) 0.0560(19) 0.0479(13) -0.0039(12) 0.0034(11) 0.0019(14)
C8 0.0364(12) 0.0515(16) 0.0342(11) -0.0022(11) 0.0020(9) 0.0109(11)
C7 0.0349(11) 0.0609(18) 0.0385(11) 0.0024(11) 0.0033(10) 0.0104(12)
C6 0.0296(10) 0.0386(14) 0.0310(10) 0.0003(9) -0.0022(8) 0.0009(10)
C14 0.0290(10) 0.0397(15) 0.0297(9) -0.0069(10) -0.0017(8) 0.0004(10)
C17 0.0264(10) 0.0407(14) 0.0457(11) -0.0015(10) -0.0063(9) -0.0011(10)
C18 0.0252(11) 0.0471(16) 0.0568(14) 0.0032(11) -0.0017(10) 0.0020(11)
C19 0.0455(14) 0.0626(19) 0.0533(14) 0.0125(13) 0.0081(11) 0.0023(14)
C20 0.0401(13) 0.073(2) 0.0435(13) 0.0043(12) -0.0004(10) -0.0076(13)
C21 0.0455(14) 0.0595(18) 0.0395(12) 0.0040(11) -0.0014(10) -0.0106(13)
C22 0.0466(14) 0.068(2) 0.0455(14) 0.0017(13) 0.0048(11) -0.0104(14)
C23 0.119(3) 0.088(3) 0.093(2) -0.034(2) 0.000(2) 0.031(2)
C2 0.0640(18) 0.119(3) 0.0460(15) 0.0219(17) -0.0093(13) 0.0019(19)
C4 0.0415(13) 0.084(2) 0.0329(12) 0.0073(13) 0.0023(9) -0.0093(14)
C5 0.0311(11) 0.0412(15) 0.0362(11) -0.0025(10) -0.0056(9) -0.0048(11)
C10 0.110(3) 0.059(2) 0.0431(14) 0.0037(14) -0.0025(15) 0.0077(19)
C9 0.0692(17) 0.059(2) 0.0422(13) -0.0020(12) -0.0007(13) -0.0012(15)
C15 0.0447(13) 0.0574(19) 0.0635(16) -0.0162(13) -0.0110(12) -0.0040(13)
C16 0.0429(13) 0.0575(19) 0.0750(16) 0.0118(14) -0.0199(13) 0.0027(14)
C1 0.090(2) 0.126(3) 0.0520(16) -0.0336(19) -0.0093(16) 0.028(2)
C3 0.071(2) 0.133(4) 0.079(2) 0.038(2) -0.0041(16) -0.042(2)

loop_
_atom_type_symbol
_atom_type_description
_atom_type_scat_dispersion_real
_atom_type_scat_dispersion_imag
_atom_type_scat_source
C C 0.0033 0.0016 'International Tables Vol C Tables 4.2.6.8 and 6.1.1.4'
H H 0.0000 0.0000 'International Tables Vol C Tables 4.2.6.8 and 6.1.1.4'
N N 0.0061 0.0033 'International Tables Vol C Tables 4.2.6.8 and 6.1.1.4'
O O 0.0106 0.0060 'International Tables Vol C Tables 4.2.6.8 and 6.1.1.4'

loop_
_geom_angle_atom_site_label_1
_geom_angle_atom_site_label_2
_geom_angle_atom_site_label_3
_geom_angle
C22 O6 C23 117.1(2)
C5 O1 C4 120.32(16)
C14 N2 C17 125.63(19)
C14 N2 H19 117.2
C17 N2 H19 117.2
C18 N3 C19 123.3(2)
C18 N3 H26 118.4
C19 N3 H26 118.4
C5 N1 C6 121.13(16)
C5 N1 H10 119.4
C6 N1 H10 119.4
C10 C11 C12 120.0(3)
C10 C11 H16 120.0
C12 C11 H16 120.0
C11 C12 C13 120.1(3)
C11 C12 H17 120.0
C13 C12 H17 120.0
C8 C13 C12 120.2(3)
C8 C13 H18 119.9
C12 C13 H18 119.9
C9 C8 C13 118.5(2)
C9 C8 C7 120.4(2)
C13 C8 C7 121.1(2)
C8 C7 C6 113.76(19)
C8 C7 H13 108.8
C6 C7 H13 108.8
C8 C7 H12 108.8
C6 C7 H12 108.8
H13 C7 H12 107.7
N1 C6 C14 110.56(17)
N1 C6 C7 107.79(17)
C14 C6 C7 109.30(18)
N1 C6 H11 109.7
C14 C6 H11 109.7
C7 C6 H11 109.7
O3 C14 N2 124.04(19)
O3 C14 C6 121.21(19)
N2 C14 C6 114.7(2)
N2 C17 C15 111.67(18)
N2 C17 C16 106.78(19)
C15 C17 C16 109.25(19)
N2 C17 C18 111.86(17)
C15 C17 C18 109.7(2)
C16 C17 C18 107.38(19)
O4 C18 N3 123.1(2)
O4 C18 C17 119.1(2)
N3 C18 C17 117.76(19)
N3 C19 C20 113.7(2)
N3 C19 H28 108.8
C20 C19 H28 108.8
N3 C19 H27 108.8
C20 C19 H27 108.8
H28 C19 H27 107.7
C19 C20 C21 113.3(2)
C19 C20 H30 108.9
C21 C20 H30 108.9
C19 C20 H29 108.9
C21 C20 H29 108.9
H30 C20 H29 107.7
C22 C21 C20 113.9(2)
C22 C21 H32 108.8
C20 C21 H32 108.8
C22 C21 H31 108.8
C20 C21 H31 108.8
H32 C21 H31 107.7
O5 C22 O6 122.6(3)
O5 C22 C21 125.5(3)
O6 C22 C21 111.8(2)
O6 C23 H33 109.5
O6 C23 H35 109.5
H33 C23 H35 109.5
O6 C23 H34 109.5
H33 C23 H34 109.5
H35 C23 H34 109.5
C4 C2 H4 109.5
C4 C2 H5 109.5
H4 C2 H5 109.5
C4 C2 H6 109.5
H4 C2 H6 109.5
H5 C2 H6 109.5
O1 C4 C1 110.8(2)
O1 C4 C3 108.7(2)
C1 C4 C3 113.0(3)
O1 C4 C2 101.97(19)
C1 C4 C2 111.2(3)
C3 C4 C2 110.6(3)
O2 C5 N1 125.25(18)
O2 C5 O1 124.77(19)
N1 C5 O1 109.98(18)
C11 C10 C9 120.8(3)
C11 C10 H15 119.6
C9 C10 H15 119.6
C8 C9 C10 120.5(3)
C8 C9 H14 119.8
C10 C9 H14 119.8
C17 C15 H20 109.5
C17 C15 H22 109.5
H20 C15 H22 109.5
C17 C15 H21 109.5
H20 C15 H21 109.5
H22 C15 H21 109.5
C17 C16 H25 109.5
C17 C16 H24 109.5
H25 C16 H24 109.5
C17 C16 H23 109.5
H25 C16 H23 109.5
H24 C16 H23 109.5
C4 C1 H1 109.5
C4 C1 H3 109.5
H1 C1 H3 109.5
C4 C1 H2 109.5
H1 C1 H2 109.5
H3 C1 H2 109.5
C4 C3 H8 109.5
C4 C3 H7 109.5
H8 C3 H7 109.5
C4 C3 H9 109.5
H8 C3 H9 109.5
H7 C3 H9 109.5

loop_
_geom_bond_atom_site_label_1
_geom_bond_atom_site_label_2
_geom_bond_distance
O6 C22 1.322(3)
O6 C23 1.429(4)
O1 C5 1.356(2)
O1 C4 1.463(3)
O2 C5 1.212(3)
O3 C14 1.225(3)
O4 C18 1.224(3)
O5 C22 1.197(3)
N2 C14 1.336(3)
N2 C17 1.474(3)
N2 H19 0.8600
N3 C18 1.329(3)
N3 C19 1.452(3)
N3 H26 0.8600
N1 C5 1.330(3)
N1 C6 1.461(2)
N1 H10 0.8600
C11 C10 1.339(4)
C11 C12 1.362(4)
C11 H16 0.9300
C12 C13 1.393(4)
C12 H17 0.9300
C13 C8 1.375(3)
C13 H18 0.9300
C8 C9 1.372(4)
C8 C7 1.507(3)
C7 C6 1.529(3)
C7 H13 0.9700
C7 H12 0.9700
C6 C14 1.522(3)
C6 H11 0.9800
C17 C15 1.512(3)
C17 C16 1.524(3)
C17 C18 1.535(3)
C19 C20 1.498(4)
C19 H28 0.9700
C19 H27 0.9700
C20 C21 1.504(4)
C20 H30 0.9700
C20 H29 0.9700
C21 C22 1.487(4)
C21 H32 0.9700
C21 H31 0.9700
C23 H33 0.9600
C23 H35 0.9600
C23 H34 0.9600
C2 C4 1.512(4)
C2 H4 0.9600
C2 H5 0.9600
C2 H6 0.9600
C4 C1 1.498(5)
C4 C3 1.509(4)
C10 C9 1.385(4)
C10 H15 0.9300
C9 H14 0.9300
C15 H20 0.9600
C15 H22 0.9600
C15 H21 0.9600
C16 H25 0.9600
C16 H24 0.9600
C16 H23 0.9600
C1 H1 0.9600
C1 H3 0.9600
C1 H2 0.9600
C3 H8 0.9600
C3 H7 0.9600
C3 H9 0.9600
